data_4111963
loop_
_publ_author_name
'William J. Tenn'
'Kenneth J. H. Young'
'Gaurav Bhalla'
'Jonas Oxgaard'
'William A. Goddard'
'Roy A. Periana'

_publ_section_title
;
 CH Activation with an O-Donor Iridium-Methoxo Complex
;
_journal_name_full 'Journal of the American Chemical Society'
_journal_page_first 14172
_journal_page_last 14173
_journal_paper_doi 10.1021/ja051497l
_journal_volume 127
_journal_year 2005
_chemical_formula_sum 'C24 H40 Ir2 O12'
_chemical_formula_weight 904.96
_chemical_name_systematic
; 
 ? 
;
_space_group_IT_number 2
_symmetry_cell_setting triclinic
_symmetry_space_group_name_Hall '-P 1'
_symmetry_space_group_name_H-M 'P -1'
_atom_sites_solution_hydrogens geom
_atom_sites_solution_primary direct
_atom_sites_solution_secondary difmap
_audit_creation_method SHELXL-97
_cell_angle_alpha 80.722(4)
_cell_angle_beta 84.914(3)
_cell_angle_gamma 84.786(3)
_cell_formula_units_Z 2
_cell_length_a 7.8771(16)
_cell_length_b 11.924(2)
_cell_length_c 16.046(3)
_cell_measurement_reflns_used 2414
_cell_measurement_temperature 133(2)
_cell_measurement_theta_max 26.02
_cell_measurement_theta_min 2.32
_cell_volume 1477.1(5)
_computing_cell_refinement 'Bruker SMART'
_computing_data_collection 'Bruker SMART'
_computing_data_reduction 'Bruker SAINT'
_computing_molecular_graphics 'Bruker SHELXTL'
_computing_publication_material 'Bruker SHELXTL'
_computing_structure_refinement 'SHELXL-97 (Sheldrick, 1997)'
_computing_structure_solution 'SHELXS-97 (Sheldrick, 1990)'
_diffrn_ambient_temperature 133(2)
_diffrn_measured_fraction_theta_full 0.928
_diffrn_measured_fraction_theta_max 0.928
_diffrn_measurement_device_type 'CCD area detector'
_diffrn_measurement_method 'phi and omega scans'
_diffrn_radiation_monochromator graphite
_diffrn_radiation_source 'fine-focus sealed tube'
_diffrn_radiation_type MoK\a
_diffrn_radiation_wavelength 0.71073
_diffrn_reflns_av_R_equivalents 0.0444
_diffrn_reflns_av_sigmaI/netI 0.1099
_diffrn_reflns_limit_h_max 10
_diffrn_reflns_limit_h_min -10
_diffrn_reflns_limit_k_max 15
_diffrn_reflns_limit_k_min -14
_diffrn_reflns_limit_l_max 20
_diffrn_reflns_limit_l_min -8
_diffrn_reflns_number 8995
_diffrn_reflns_theta_full 27.51
_diffrn_reflns_theta_max 27.51
_diffrn_reflns_theta_min 1.29
_exptl_absorpt_coefficient_mu 9.057
_exptl_absorpt_correction_type none
_exptl_crystal_colour Orange
_exptl_crystal_density_diffrn 2.035
_exptl_crystal_density_meas 0
_exptl_crystal_description needles
_exptl_crystal_F_000 868
_exptl_crystal_size_max 0.29
_exptl_crystal_size_mid 0.05
_exptl_crystal_size_min 0.03
_refine_diff_density_max 3.603
_refine_diff_density_min -2.606
_refine_diff_density_rms 0.330
_refine_ls_extinction_method none
_refine_ls_goodness_of_fit_ref 1.001
_refine_ls_hydrogen_treatment constr
_refine_ls_matrix_type full
_refine_ls_number_parameters 358
_refine_ls_number_reflns 6310
_refine_ls_number_restraints 0
_refine_ls_restrained_S_all 1.001
_refine_ls_R_factor_all 0.0975
_refine_ls_R_factor_gt 0.0602
_refine_ls_shift/su_max 0.096
_refine_ls_shift/su_mean 0.002
_refine_ls_structure_factor_coef Fsqd
_refine_ls_weighting_details 'calc w=1/[\s^2^(Fo^2^)+(0.0712P)^2^+0.0000P] where P=(Fo^2^+2Fc^2^)/3'
_refine_ls_weighting_scheme calc
_refine_ls_wR_factor_gt 0.1361
_refine_ls_wR_factor_ref 0.1484
_reflns_number_gt 4212
_reflns_number_total 6310
_reflns_threshold_expression >2sigma(I)
_cod_data_source_file ja051497lsi20050914_102510.cif
_cod_data_source_block iracacm
_cod_database_code 4111963

loop_
_symmetry_equiv_pos_as_xyz
'x, y, z'
'-x, -y, -z'

loop_
_atom_site_label
_atom_site_type_symbol
_atom_site_fract_x
_atom_site_fract_y
_atom_site_fract_z
_atom_site_U_iso_or_equiv
_atom_site_adp_type
_atom_site_occupancy
_atom_site_symmetry_multiplicity
_atom_site_calc_flag
_atom_site_refinement_flags
Ir1 Ir 0.68369(6) 0.16119(4) 0.29202(3) 0.02462(16) Uani 1 1 d .
Ir2 Ir 1.0000 1.0000 0.0000 0.02327(19) Uani 1 2 d S
Ir3 Ir 0.5000 0.5000 0.5000 0.02438(19) Uani 1 2 d S
O1 O 0.7935(11) 0.0161(7) 0.3510(5) 0.027(2) Uani 1 1 d .
O2 O 0.4443(10) 0.1215(7) 0.3310(6) 0.027(2) Uani 1 1 d .
O3 O 0.5748(10) 0.3063(7) 0.2300(6) 0.027(2) Uani 1 1 d .
O4 O 0.9256(11) 0.1992(7) 0.2552(6) 0.032(2) Uani 1 1 d .
O5 O 0.6853(11) 0.0935(7) 0.1817(6) 0.033(2) Uani 1 1 d .
O6 O 0.6798(11) 0.2325(8) 0.3997(6) 0.039(2) Uani 1 1 d .
O7 O 0.7277(10) 0.5103(8) 0.4318(6) 0.030(2) Uani 1 1 d .
O8 O 0.3772(10) 0.6117(7) 0.4142(5) 0.0256(19) Uani 1 1 d .
O9 O 0.4523(10) 0.3633(7) 0.4460(6) 0.030(2) Uani 1 1 d .
O10 O 0.7673(10) 0.9406(8) 0.0014(6) 0.033(2) Uani 1 1 d .
O11 O 1.1230(10) 0.8454(7) 0.0303(6) 0.025(2) Uani 1 1 d .
O12 O 0.9605(11) 1.0248(8) 0.1233(6) 0.032(2) Uani 1 1 d .
C1 C 0.8175(17) -0.1729(11) 0.4207(10) 0.040(4) Uani 1 1 d .
H1A H 0.8474 -0.2168 0.3741 0.060 Uiso 1 1 calc R
H1B H 0.7526 -0.2189 0.4667 0.060 Uiso 1 1 calc R
H1C H 0.9222 -0.1529 0.4416 0.060 Uiso 1 1 calc R
C2 C 0.7108(17) -0.0661(11) 0.3897(8) 0.027(3) Uani 1 1 d .
C3 C 0.5328(15) -0.0600(11) 0.4012(8) 0.025(3) Uani 1 1 d .
H3 H 0.4872 -0.1272 0.4315 0.031 Uiso 1 1 calc R
C4 C 0.4103(17) 0.0282(12) 0.3756(9) 0.033(3) Uani 1 1 d .
C5 C 0.2254(17) 0.0107(12) 0.3977(10) 0.044(4) Uani 1 1 d .
H5A H 0.1561 0.0801 0.3763 0.066 Uiso 1 1 calc R
H5B H 0.2043 -0.0065 0.4593 0.066 Uiso 1 1 calc R
H5C H 0.1945 -0.0530 0.3718 0.066 Uiso 1 1 calc R
C6 C 0.5551(18) 0.4748(12) 0.1344(10) 0.045(4) Uani 1 1 d .
H6A H 0.4488 0.4478 0.1205 0.068 Uiso 1 1 calc R
H6B H 0.6202 0.5055 0.0820 0.068 Uiso 1 1 calc R
H6C H 0.5281 0.5348 0.1698 0.068 Uiso 1 1 calc R
C7 C 0.6622(15) 0.3751(12) 0.1827(10) 0.037(4) Uani 1 1 d .
C8 C 0.8455(17) 0.3688(12) 0.1619(10) 0.042(4) Uani 1 1 d .
H8 H 0.8899 0.4242 0.1179 0.050 Uiso 1 1 calc R
C9 C 0.9604(16) 0.2865(12) 0.2024(8) 0.028(3) Uani 1 1 d .
C10 C 1.1472(18) 0.2975(12) 0.1793(9) 0.044(4) Uani 1 1 d .
H10A H 1.2064 0.2953 0.2307 0.065 Uiso 1 1 calc R
H10B H 1.1630 0.3700 0.1420 0.065 Uiso 1 1 calc R
H10C H 1.1944 0.2344 0.1498 0.065 Uiso 1 1 calc R
C11 C 0.5585(18) 0.0203(16) 0.1764(10) 0.060(5) Uani 1 1 d .
H11A H 0.5803 -0.0515 0.2146 0.090 Uiso 1 1 calc R
H11B H 0.5602 0.0049 0.1182 0.090 Uiso 1 1 calc R
H11C H 0.4463 0.0562 0.1928 0.090 Uiso 1 1 calc R
C12 C 0.8351(16) 0.2435(12) 0.4332(9) 0.037(3) Uani 1 1 d .
H12A H 0.8947 0.1679 0.4475 0.055 Uiso 1 1 calc R
H12B H 0.8124 0.2793 0.4844 0.055 Uiso 1 1 calc R
H12C H 0.9066 0.2910 0.3912 0.055 Uiso 1 1 calc R
C13 C 0.5627(17) 0.8062(13) 0.0190(11) 0.050(4) Uani 1 1 d .
H13A H 0.4853 0.8527 0.0534 0.075 Uiso 1 1 calc R
H13B H 0.5542 0.7253 0.0416 0.075 Uiso 1 1 calc R
H13C H 0.5307 0.8211 -0.0396 0.075 Uiso 1 1 calc R
C14 C 0.7433(15) 0.8361(12) 0.0216(10) 0.036(3) Uani 1 1 d .
C15 C 0.8736(17) 0.7490(11) 0.0426(10) 0.037(4) Uani 1 1 d .
H15 H 0.8367 0.6744 0.0589 0.045 Uiso 1 1 calc R
C16 C 1.0458(17) 0.7577(12) 0.0427(9) 0.033(3) Uani 1 1 d .
C17 C 1.1603(18) 0.6474(12) 0.0671(11) 0.044(4) Uani 1 1 d .
H17A H 1.2483 0.6381 0.0210 0.065 Uiso 1 1 calc R
H17B H 1.0903 0.5820 0.0769 0.065 Uiso 1 1 calc R
H17C H 1.2150 0.6520 0.1188 0.065 Uiso 1 1 calc R
C18 C 1.0570(17) 0.9541(13) 0.1837(9) 0.041(4) Uani 1 1 d .
H18A H 1.0212 0.8763 0.1908 0.062 Uiso 1 1 calc R
H18B H 1.0385 0.9828 0.2379 0.062 Uiso 1 1 calc R
H18C H 1.1786 0.9539 0.1643 0.062 Uiso 1 1 calc R
C19 C 0.9279(16) 0.5604(13) 0.3204(9) 0.041(4) Uani 1 1 d .
H19A H 1.0044 0.5838 0.3583 0.061 Uiso 1 1 calc R
H19B H 0.9336 0.6116 0.2662 0.061 Uiso 1 1 calc R
H19C H 0.9630 0.4822 0.3110 0.061 Uiso 1 1 calc R
C20 C 0.7481(17) 0.5659(12) 0.3600(9) 0.034(3) Uani 1 1 d .
C21 C 0.6202(19) 0.6364(12) 0.3161(9) 0.040(4) Uani 1 1 d .
H21 H 0.6547 0.6749 0.2615 0.047 Uiso 1 1 calc R
C22 C 0.4475(18) 0.6556(11) 0.3443(10) 0.036(3) Uani 1 1 d .
C23 C 0.3318(19) 0.7339(12) 0.2877(9) 0.042(4) Uani 1 1 d .
H23A H 0.2508 0.6894 0.2665 0.064 Uiso 1 1 calc R
H23B H 0.4001 0.7736 0.2398 0.064 Uiso 1 1 calc R
H23C H 0.2687 0.7898 0.3197 0.064 Uiso 1 1 calc R
C24 C 0.3110(16) 0.3736(11) 0.3948(9) 0.034(3) Uani 1 1 d .
H24A H 0.2077 0.4016 0.4263 0.051 Uiso 1 1 calc R
H24B H 0.2941 0.2990 0.3802 0.051 Uiso 1 1 calc R
H24C H 0.3340 0.4274 0.3429 0.051 Uiso 1 1 calc R

loop_
_atom_site_aniso_label
_atom_site_aniso_U_11
_atom_site_aniso_U_22
_atom_site_aniso_U_33
_atom_site_aniso_U_23
_atom_site_aniso_U_13
_atom_site_aniso_U_12
Ir1 0.0156(2) 0.0259(3) 0.0324(3) -0.0082(2) 0.0001(2) 0.00312(19)
Ir2 0.0124(3) 0.0263(4) 0.0307(4) -0.0065(3) 0.0019(3) 0.0010(3)
Ir3 0.0171(3) 0.0263(4) 0.0303(4) -0.0098(3) -0.0006(3) 0.0037(3)
O1 0.026(5) 0.028(5) 0.026(5) -0.005(4) -0.001(4) 0.003(4)
O2 0.016(4) 0.030(5) 0.032(5) -0.006(4) -0.001(4) 0.005(4)
O3 0.016(4) 0.025(5) 0.041(6) -0.003(4) -0.004(4) -0.002(4)
O4 0.018(4) 0.026(5) 0.052(6) -0.008(5) -0.005(4) 0.012(4)
O5 0.036(5) 0.030(5) 0.035(6) -0.016(4) 0.001(4) -0.004(4)
O6 0.024(5) 0.050(6) 0.051(6) -0.036(5) -0.008(4) 0.011(4)
O7 0.018(4) 0.041(6) 0.029(5) -0.007(4) -0.002(4) 0.005(4)
O8 0.028(5) 0.029(5) 0.019(5) -0.005(4) 0.005(4) -0.002(4)
O9 0.013(4) 0.037(5) 0.045(6) -0.020(5) -0.005(4) 0.007(4)
O10 0.014(4) 0.030(5) 0.054(6) -0.006(5) 0.001(4) 0.003(4)
O11 0.017(4) 0.025(5) 0.036(5) -0.007(4) -0.009(4) 0.001(4)
O12 0.026(5) 0.041(6) 0.028(5) -0.011(4) -0.003(4) 0.011(4)
C1 0.026(7) 0.034(8) 0.061(10) -0.002(7) -0.011(7) -0.005(6)
C2 0.036(7) 0.027(7) 0.021(7) -0.013(6) -0.013(6) 0.009(6)
C3 0.018(6) 0.029(7) 0.029(7) -0.005(6) -0.007(5) 0.005(5)
C4 0.033(7) 0.030(8) 0.033(8) 0.001(6) -0.011(6) 0.006(6)
C5 0.027(7) 0.041(9) 0.057(10) 0.002(8) 0.015(7) -0.007(6)
C6 0.031(8) 0.035(9) 0.065(11) 0.014(8) -0.016(7) -0.002(6)
C7 0.010(6) 0.034(8) 0.068(11) -0.015(8) 0.007(6) -0.001(5)
C8 0.025(7) 0.043(9) 0.050(10) 0.012(8) 0.010(7) -0.008(6)
C9 0.025(7) 0.036(8) 0.025(7) -0.001(6) -0.002(6) -0.011(6)
C10 0.038(8) 0.043(9) 0.041(9) 0.012(7) 0.000(7) 0.006(7)
C11 0.023(8) 0.123(16) 0.042(10) -0.029(10) 0.003(7) -0.024(9)
C12 0.029(7) 0.039(9) 0.045(9) -0.014(7) -0.008(7) 0.006(6)
C13 0.020(7) 0.055(10) 0.075(12) -0.011(9) 0.000(7) -0.013(7)
C14 0.012(6) 0.042(9) 0.054(10) -0.006(7) -0.009(6) -0.001(6)
C15 0.030(7) 0.022(7) 0.058(10) 0.002(7) -0.004(7) -0.004(6)
C16 0.031(7) 0.041(9) 0.030(8) -0.011(7) -0.004(6) -0.003(6)
C17 0.030(7) 0.030(8) 0.067(11) 0.000(8) -0.007(7) 0.006(6)
C18 0.034(8) 0.059(10) 0.028(8) -0.014(7) -0.008(6) 0.024(7)
C19 0.021(7) 0.053(10) 0.045(9) -0.001(8) 0.005(6) -0.006(6)
C20 0.030(7) 0.037(8) 0.034(8) -0.010(7) 0.004(6) 0.001(6)
C21 0.045(9) 0.040(9) 0.030(8) -0.002(7) 0.009(7) -0.003(7)
C22 0.034(8) 0.025(8) 0.051(10) -0.005(7) -0.020(7) 0.006(6)
C23 0.046(9) 0.041(9) 0.042(9) -0.005(7) -0.016(7) -0.003(7)
C24 0.029(7) 0.033(8) 0.037(8) -0.001(6) 0.000(6) 0.002(6)

loop_
_atom_type_symbol
_atom_type_description
_atom_type_scat_dispersion_real
_atom_type_scat_dispersion_imag
_atom_type_scat_source
C C 0.0033 0.0016 'International Tables Vol C Tables 4.2.6.8 and 6.1.1.4'
H H 0.0000 0.0000 'International Tables Vol C Tables 4.2.6.8 and 6.1.1.4'
O O 0.0106 0.0060 'International Tables Vol C Tables 4.2.6.8 and 6.1.1.4'
Ir Ir -1.4442 7.9887 'International Tables Vol C Tables 4.2.6.8 and 6.1.1.4'

loop_
_geom_angle_atom_site_label_1
_geom_angle_atom_site_label_2
_geom_angle_atom_site_label_3
_geom_angle
_geom_angle_site_symmetry_1
_geom_angle_site_symmetry_3
O1 Ir1 O2 94.6(4) . .
O1 Ir1 O3 178.7(3) . .
O2 Ir1 O3 85.9(3) . .
O1 Ir1 O4 84.5(3) . .
O2 Ir1 O4 178.8(4) . .
O3 Ir1 O4 95.1(3) . .
O1 Ir1 O6 90.2(4) . .
O2 Ir1 O6 86.4(4) . .
O3 Ir1 O6 91.1(4) . .
O4 Ir1 O6 92.9(4) . .
O1 Ir1 O5 91.4(3) . .
O2 Ir1 O5 93.6(3) . .
O3 Ir1 O5 87.4(4) . .
O4 Ir1 O5 87.1(4) . .
O6 Ir1 O5 178.4(4) . .
O11 Ir2 O11 180.0(4) . 2_775
O11 Ir2 O10 95.0(3) . .
O11 Ir2 O10 85.0(3) 2_775 .
O11 Ir2 O10 85.0(3) . 2_775
O11 Ir2 O10 95.0(3) 2_775 2_775
O10 Ir2 O10 179.999(2) . 2_775
O11 Ir2 O12 87.0(3) . 2_775
O11 Ir2 O12 93.0(3) 2_775 2_775
O10 Ir2 O12 87.6(4) . 2_775
O10 Ir2 O12 92.4(4) 2_775 2_775
O11 Ir2 O12 93.0(3) . .
O11 Ir2 O12 87.0(3) 2_775 .
O10 Ir2 O12 92.4(4) . .
O10 Ir2 O12 87.6(4) 2_775 .
O12 Ir2 O12 180.0(5) 2_775 .
O8 Ir3 O8 179.998(2) 2_666 .
O8 Ir3 O7 93.5(3) 2_666 2_666
O8 Ir3 O7 86.5(3) . 2_666
O8 Ir3 O7 86.5(3) 2_666 .
O8 Ir3 O7 93.5(3) . .
O7 Ir3 O7 179.998(2) 2_666 .
O8 Ir3 O9 93.1(3) 2_666 2_666
O8 Ir3 O9 86.9(3) . 2_666
O7 Ir3 O9 90.4(3) 2_666 2_666
O7 Ir3 O9 89.6(3) . 2_666
O8 Ir3 O9 86.9(3) 2_666 .
O8 Ir3 O9 93.1(3) . .
O7 Ir3 O9 89.6(3) 2_666 .
O7 Ir3 O9 90.4(3) . .
O9 Ir3 O9 179.999(2) 2_666 .
C2 O1 Ir1 123.9(8) . .
C4 O2 Ir1 123.1(8) . .
C7 O3 Ir1 121.0(8) . .
C9 O4 Ir1 122.5(8) . .
C11 O5 Ir1 117.5(8) . .
C12 O6 Ir1 119.1(8) . .
C20 O7 Ir3 124.1(8) . .
C22 O8 Ir3 123.6(8) . .
C24 O9 Ir3 118.7(7) . .
C14 O10 Ir2 122.3(8) . .
C16 O11 Ir2 121.4(8) . .
C18 O12 Ir2 118.3(7) . .
O1 C2 C3 123.1(11) . .
O1 C2 C1 115.5(12) . .
C3 C2 C1 121.4(12) . .
C2 C3 C4 130.8(13) . .
O2 C4 C3 124.3(13) . .
O2 C4 C5 116.5(11) . .
C3 C4 C5 119.2(13) . .
O3 C7 C8 129.3(13) . .
O3 C7 C6 113.4(11) . .
C8 C7 C6 117.0(12) . .
C9 C8 C7 123.9(13) . .
O4 C9 C8 127.5(12) . .
O4 C9 C10 114.9(12) . .
C8 C9 C10 117.6(12) . .
O10 C14 C15 124.5(12) . .
O10 C14 C13 115.5(12) . .
C15 C14 C13 119.9(13) . .
C16 C15 C14 128.7(13) . .
O11 C16 C15 127.9(13) . .
O11 C16 C17 114.1(12) . .
C15 C16 C17 117.9(12) . .
O7 C20 C21 125.6(13) . .
O7 C20 C19 115.2(12) . .
C21 C20 C19 119.1(13) . .
C22 C21 C20 127.1(13) . .
O8 C22 C21 125.9(12) . .
O8 C22 C23 115.2(13) . .
C21 C22 C23 118.8(14) . .

loop_
_geom_bond_atom_site_label_1
_geom_bond_atom_site_label_2
_geom_bond_distance
_geom_bond_site_symmetry_2
Ir1 O1 1.996(8) .
Ir1 O2 2.007(8) .
Ir1 O3 2.011(8) .
Ir1 O4 2.014(9) .
Ir1 O6 2.042(9) .
Ir1 O5 2.059(9) .
Ir2 O11 2.011(8) .
Ir2 O11 2.011(8) 2_775
Ir2 O10 2.021(8) .
Ir2 O10 2.021(8) 2_775
Ir2 O12 2.040(9) 2_775
Ir2 O12 2.040(9) .
Ir3 O8 2.004(8) 2_666
Ir3 O8 2.004(8) .
Ir3 O7 2.020(8) 2_666
Ir3 O7 2.020(8) .
Ir3 O9 2.043(8) 2_666
Ir3 O9 2.044(8) .
O1 C2 1.272(15) .
O2 C4 1.259(15) .
O3 C7 1.238(16) .
O4 C9 1.265(15) .
O5 C11 1.401(17) .
O6 C12 1.404(15) .
O7 C20 1.238(16) .
O8 C22 1.261(17) .
O9 C24 1.425(15) .
O10 C14 1.262(15) .
O11 C16 1.238(15) .
O12 C18 1.406(15) .
C1 C2 1.501(17) .
C2 C3 1.394(17) .
C3 C4 1.397(16) .
C4 C5 1.494(18) .
C6 C7 1.538(18) .
C7 C8 1.451(16) .
C8 C9 1.394(19) .
C9 C10 1.498(18) .
C13 C14 1.503(17) .
C14 C15 1.415(18) .
C15 C16 1.370(18) .
C16 C17 1.542(18) .
C19 C20 1.500(17) .
C20 C21 1.414(19) .
C21 C22 1.405(19) .
C22 C23 1.499(18) .
